data_7019957
loop_
_publ_author_name
'Rakesh, Prakul'
'Singh, Harkesh B.'
'Butcher, Ray J.'

_publ_section_title
;
 Isolation and molecular structures of novel organotellurium(iv) halides,
 oxyhalide and mixed halide.
;
_journal_issue 35
_journal_name_full 'Dalton transactions (Cambridge, England : 2003)'
_journal_page_first 10707
_journal_page_last 10714
_journal_paper_doi 10.1039/c2dt30645j
_journal_volume 41
_journal_year 2012
_chemical_formula_moiety 'C11 H11 Br N O Te'
_chemical_formula_sum 'C11 H11 Br N O Te'
_chemical_formula_weight 380.72
_chemical_name_systematic
;
?
;
_space_group_IT_number 12
_symmetry_cell_setting monoclinic
_symmetry_space_group_name_Hall '-I 2y'
_symmetry_space_group_name_H-M 'I 1 2/m 1'
_atom_sites_solution_hydrogens geom
_atom_sites_solution_primary direct
_atom_sites_solution_secondary difmap
_audit_creation_method SHELXL-97
_cell_angle_alpha 90.00
_cell_angle_beta 106.463(3)
_cell_angle_gamma 90.00
_cell_formula_units_Z 4
_cell_length_a 11.6722(3)
_cell_length_b 6.9965(2)
_cell_length_c 15.7268(5)
_cell_measurement_reflns_used 5773
_cell_measurement_temperature 200(2)
_cell_measurement_theta_max 34.7001
_cell_measurement_theta_min 4.5481
_cell_volume 1231.67(6)
_computing_cell_refinement
;
CrysAlis RED, Oxford Diffraction Ltd.,
Version 1.171.32.5 (release 08-05-2007 CrysAlis171 .NET)
(compiled May 8 2007,13:10:02)
;
_computing_data_collection
;
CrysAlis CCD, Oxford Diffraction Ltd.,
Version 1.171.32.5 (release 08-05-2007 CrysAlis171 .NET)
(compiled May 8 2007,13:10:02)
;
_computing_data_reduction
;
CrysAlis RED, Oxford Diffraction Ltd.,
Version 1.171.32.5 (release 08-05-2007 CrysAlis171 .NET)
(compiled May 8 2007,13:10:02)
;
_computing_molecular_graphics SHELXTL
_computing_publication_material SHELXTL
_computing_structure_refinement 'SHELXL-97 (Sheldrick, 1997)'
_computing_structure_solution 'SHELXS-97 (Sheldrick, 1990)'
_diffrn_ambient_temperature 200(2)
_diffrn_detector_area_resol_mean 10.5081
_diffrn_measured_fraction_theta_full 0.992
_diffrn_measured_fraction_theta_max 0.947
_diffrn_measurement_device_type 'Oxford Diffraction Gemini R'
_diffrn_measurement_method '\w scans'
_diffrn_radiation_monochromator graphite
_diffrn_radiation_source 'Enhance (Mo) X-ray Source'
_diffrn_radiation_type MoK\a
_diffrn_radiation_wavelength 0.71073
_diffrn_reflns_av_R_equivalents 0.0306
_diffrn_reflns_av_sigmaI/netI 0.0295
_diffrn_reflns_limit_h_max 18
_diffrn_reflns_limit_h_min -18
_diffrn_reflns_limit_k_max 11
_diffrn_reflns_limit_k_min -11
_diffrn_reflns_limit_l_max 24
_diffrn_reflns_limit_l_min -25
_diffrn_reflns_number 10225
_diffrn_reflns_theta_full 25.00
_diffrn_reflns_theta_max 34.85
_diffrn_reflns_theta_min 4.56
_diffrn_standards_decay_% <2%
_diffrn_standards_interval_count 50
_diffrn_standards_number 2
_exptl_absorpt_coefficient_mu 5.633
_exptl_absorpt_correction_T_max 1.00000
_exptl_absorpt_correction_T_min 0.53482
_exptl_absorpt_correction_type multi-scan
_exptl_absorpt_process_details
;
CrysAlis RED, Oxford Diffraction Ltd.,
Version 1.171.32.5 (release 08-05-2007 CrysAlis171 .NET)
(compiled May 8 2007,13:10:02)
Empirical absorption correction using spherical harmonics,
implemented in SCALE3 ABSPACK scaling algorithm.
;
_exptl_crystal_colour colorless
_exptl_crystal_density_diffrn 2.053
_exptl_crystal_density_method 'not measured'
_exptl_crystal_description needle
_exptl_crystal_F_000 716
_exptl_crystal_size_max 0.54
_exptl_crystal_size_mid 0.18
_exptl_crystal_size_min 0.12
_refine_diff_density_max 3.143
_refine_diff_density_min -2.177
_refine_diff_density_rms 0.230
_refine_ls_extinction_method none
_refine_ls_goodness_of_fit_ref 1.270
_refine_ls_hydrogen_treatment constr
_refine_ls_matrix_type full
_refine_ls_number_parameters 97
_refine_ls_number_reflns 2722
_refine_ls_number_restraints 0
_refine_ls_restrained_S_all 1.270
_refine_ls_R_factor_all 0.0654
_refine_ls_R_factor_gt 0.0555
_refine_ls_shift/su_max 0.000
_refine_ls_shift/su_mean 0.000
_refine_ls_structure_factor_coef Fsqd
_refine_ls_weighting_details 'calc w=1/[\s^2^(Fo^2^)+(0.0000P)^2^+27.8155P] where P=(Fo^2^+2Fc^2^)/3'
_refine_ls_weighting_scheme calc
_refine_ls_wR_factor_gt 0.1332
_refine_ls_wR_factor_ref 0.1353
_reflns_number_gt 2292
_reflns_number_total 2722
_reflns_threshold_expression I>2\s(I)
_cod_data_source_file c2dt30645j.txt
_cod_data_source_block 8
_cod_database_code 7019957

loop_
_symmetry_equiv_pos_as_xyz
'x, y, z'
'-x, y, -z'
'x+1/2, y+1/2, z+1/2'
'-x+1/2, y+1/2, -z+1/2'
'-x, -y, -z'
'x, -y, z'
'-x+1/2, -y+1/2, -z+1/2'
'x+1/2, -y+1/2, z+1/2'

loop_
_atom_site_label
_atom_site_type_symbol
_atom_site_fract_x
_atom_site_fract_y
_atom_site_fract_z
_atom_site_U_iso_or_equiv
_atom_site_adp_type
_atom_site_occupancy
_atom_site_symmetry_multiplicity
_atom_site_calc_flag
_atom_site_refinement_flags
Te Te 0.42230(5) 0.0000 0.11875(4) 0.02564(13) Uani 1 2 d S
Br Br 0.28066(9) 0.0000 -0.05175(7) 0.0514(3) Uani 1 2 d S
O O 0.4660(6) 0.0000 0.3962(4) 0.0427(18) Uani 1 2 d S
N N 0.4999(6) 0.0000 0.2639(5) 0.0370(19) Uani 1 2 d S
C1 C 0.2722(7) 0.0000 0.1687(6) 0.0287(16) Uani 1 2 d S
C2 C 0.1538(8) 0.0000 0.1184(6) 0.0337(18) Uani 1 2 d S
H2A H 0.1343 0.0000 0.0555 0.040 Uiso 1 2 calc SR
C3 C 0.0620(8) 0.0000 0.1608(8) 0.045(3) Uani 1 2 d S
H3A H -0.0194 0.0000 0.1265 0.054 Uiso 1 2 calc SR
C4 C 0.0912(9) 0.0000 0.2527(7) 0.041(2) Uani 1 2 d S
H4A H 0.0295 0.0000 0.2811 0.050 Uiso 1 2 calc SR
C5 C 0.2082(9) 0.0000 0.3027(7) 0.038(2) Uani 1 2 d S
H5A H 0.2276 0.0000 0.3656 0.046 Uiso 1 2 calc SR
C6 C 0.2987(7) 0.0000 0.2611(6) 0.0302(17) Uani 1 2 d S
C7 C 0.4238(8) 0.0000 0.3084(6) 0.0335(18) Uani 1 2 d S
C8 C 0.5964(8) 0.0000 0.4167(6) 0.044(3) Uani 1 2 d S
H8A H 0.6283 -0.1237 0.4371 0.053 Uiso 0.50 1 d PR
C9 C 0.6229(9) 0.0531(19) 0.3270(7) 0.033(3) Uani 0.50 1 d P
H9A H 0.6433 0.1852 0.3234 0.040 Uiso 0.50 1 d PR
C10 C 0.7159(11) -0.083(2) 0.3083(9) 0.038(3) Uani 0.50 1 d P
H10A H 0.7162 -0.0773 0.2473 0.046 Uiso 0.50 1 d PR
H10B H 0.7016 -0.2126 0.3230 0.046 Uiso 0.50 1 d PR
C11 C 0.8388(10) 0.0000 0.3737(10) 0.088(7) Uani 1 2 d S
H11A H 0.9048 -0.0757 0.3680 0.132 Uiso 0.50 1 d PR
H11B H 0.8495 0.1301 0.3582 0.132 Uiso 0.50 1 d PR
H11C H 0.8350 0.0000 0.4338 0.132 Uiso 1 2 d SR

loop_
_atom_site_aniso_label
_atom_site_aniso_U_11
_atom_site_aniso_U_22
_atom_site_aniso_U_33
_atom_site_aniso_U_23
_atom_site_aniso_U_13
_atom_site_aniso_U_12
Te 0.0241(2) 0.0289(2) 0.0263(2) 0.000 0.01088(17) 0.000
Br 0.0354(5) 0.0908(10) 0.0273(4) 0.000 0.0076(4) 0.000
O 0.036(3) 0.071(5) 0.026(3) 0.000 0.017(3) 0.000
N 0.020(3) 0.067(6) 0.024(3) 0.000 0.005(2) 0.000
C1 0.023(3) 0.036(4) 0.031(4) 0.000 0.013(3) 0.000
C2 0.028(4) 0.037(5) 0.039(5) 0.000 0.013(3) 0.000
C3 0.017(3) 0.059(7) 0.058(6) 0.000 0.010(4) 0.000
C4 0.035(4) 0.046(6) 0.054(6) 0.000 0.030(4) 0.000
C5 0.036(4) 0.047(6) 0.040(5) 0.000 0.024(4) 0.000
C6 0.026(4) 0.037(5) 0.031(4) 0.000 0.015(3) 0.000
C7 0.031(4) 0.043(5) 0.030(4) 0.000 0.014(3) 0.000
C8 0.030(4) 0.075(8) 0.029(4) 0.000 0.011(3) 0.000
C9 0.026(4) 0.048(9) 0.025(4) 0.001(4) 0.007(4) -0.003(4)
C10 0.037(6) 0.046(7) 0.038(6) 0.006(6) 0.019(5) 0.005(6)
C11 0.028(5) 0.17(2) 0.061(8) 0.000 0.014(5) 0.000

loop_
_atom_type_symbol
_atom_type_description
_atom_type_scat_dispersion_real
_atom_type_scat_dispersion_imag
_atom_type_scat_source
C C 0.0033 0.0016 'International Tables Vol C Tables 4.2.6.8 and 6.1.1.4'
H H 0.0000 0.0000 'International Tables Vol C Tables 4.2.6.8 and 6.1.1.4'
N N 0.0061 0.0033 'International Tables Vol C Tables 4.2.6.8 and 6.1.1.4'
O O 0.0106 0.0060 'International Tables Vol C Tables 4.2.6.8 and 6.1.1.4'
Br Br -0.2901 2.4595 'International Tables Vol C Tables 4.2.6.8 and 6.1.1.4'
Te Te -0.5308 1.6751 'International Tables Vol C Tables 4.2.6.8 and 6.1.1.4'

loop_
_geom_angle_atom_site_label_1
_geom_angle_atom_site_label_2
_geom_angle_atom_site_label_3
_geom_angle
_geom_angle_site_symmetry_1
_geom_angle_site_symmetry_3
C1 Te N 75.9(3) . .
C1 Te Br 91.7(2) . .
N Te Br 167.60(18) . .
C7 O C8 106.6(6) . .
C7 N C9 108.2(7) . .
C7 N C9 108.2(7) . 6
C9 N C9 27.9(10) . 6
C7 N Te 115.0(6) . .
C9 N Te 134.6(6) . .
C9 N Te 134.6(6) 6 .
C2 C1 C6 119.0(7) . .
C2 C1 Te 125.8(6) . .
C6 C1 Te 115.1(6) . .
C1 C2 C3 119.8(9) . .
C1 C2 H2A 120.1 . .
C3 C2 H2A 120.1 . .
C4 C3 C2 119.7(9) . .
C4 C3 H3A 120.1 . .
C2 C3 H3A 120.1 . .
C5 C4 C3 120.6(8) . .
C5 C4 H4A 119.7 . .
C3 C4 H4A 119.7 . .
C4 C5 C6 119.7(9) . .
C4 C5 H5A 120.1 . .
C6 C5 H5A 120.1 . .
C5 C6 C1 121.1(8) . .
C5 C6 C7 123.4(8) . .
C1 C6 C7 115.5(7) . .
N C7 O 117.4(8) . .
N C7 C6 118.6(8) . .
O C7 C6 124.1(7) . .
O C8 C9 105.0(7) . 6
O C8 C9 105.0(7) . .
C9 C8 C9 27.3(10) 6 .
O C8 H8A 110.7 . .
C9 C8 H8A 86.0 6 .
C9 C8 H8A 110.9 . .
C9 C9 C10 100.0(10) 6 6
C9 C9 C10 51.6(7) 6 .
C10 C9 C10 48.4(13) 6 .
C9 C9 N 76.1(5) 6 .
C10 C9 N 128.0(11) 6 .
C10 C9 N 107.8(9) . .
C9 C9 C8 76.3(5) 6 .
C10 C9 C8 132.2(11) 6 .
C10 C9 C8 110.8(9) . .
N C9 C8 97.9(7) . .
C9 C9 H9A 164.3 6 .
C10 C9 H9A 64.4 6 .
C10 C9 H9A 112.7 . .
N C9 H9A 113.3 . .
C8 C9 H9A 113.3 . .
C10 C10 C9 80.0(10) 6 6
C10 C10 C9 51.6(7) 6 .
C9 C10 C9 28.5(11) 6 .
C10 C10 C11 68.9(5) 6 .
C9 C10 C11 118.2(12) 6 .
C9 C10 C11 101.7(10) . .
C10 C10 H10A 87.5 6 .
C9 C10 H10A 119.2 6 .
C9 C10 H10A 111.6 . .
C11 C10 H10A 111.4 . .
C10 C10 H10B 160.5 6 .
C9 C10 H10B 83.0 6 .
C9 C10 H10B 111.0 . .
C11 C10 H10B 111.7 . .
H10A C10 H10B 109.3 . .
C10 C11 C10 42.2(11) 6 .
C10 C11 H11A 136.8 6 .
C10 C11 H11A 109.4 . .
C10 C11 H11B 69.7 6 .
C10 C11 H11B 109.6 . .
H11A C11 H11B 109.5 . .
C10 C11 H11C 110.3 6 .
C10 C11 H11C 110.3 . .
H11A C11 H11C 110.8 . .
H11B C11 H11C 107.3 . .

loop_
_geom_bond_atom_site_label_1
_geom_bond_atom_site_label_2
_geom_bond_distance
_geom_bond_site_symmetry_2
Te C1 2.113(7) .
Te N 2.204(7) .
Te Br 2.7224(11) .
O C7 1.328(11) .
O C8 1.464(11) .
N C7 1.278(11) .
N C9 1.542(12) .
N C9 1.542(12) 6
C1 C2 1.385(12) .
C1 C6 1.397(12) .
C2 C3 1.414(13) .
C2 H2A 0.9500 .
C3 C4 1.388(15) .
C3 H3A 0.9500 .
C4 C5 1.370(14) .
C4 H4A 0.9500 .
C5 C6 1.391(11) .
C5 H5A 0.9500 .
C6 C7 1.439(12) .
C8 C9 1.572(14) 6
C8 C9 1.572(14) .
C8 H8A 0.9600 .
C9 C9 0.74(3) 6
C9 C10 1.221(15) 6
C9 C10 1.535(17) .
C9 H9A 0.9600 .
C10 C10 1.16(3) 6
C10 C9 1.221(15) 6
C10 C11 1.619(17) .
C10 H10A 0.9601 .
C10 H10B 0.9600 .
C11 C10 1.619(17) 6
C11 H11A 0.9599 .
C11 H11B 0.9601 .
C11 H11C 0.9593 .

loop_
_geom_torsion_atom_site_label_1
_geom_torsion_atom_site_label_2
_geom_torsion_atom_site_label_3
_geom_torsion_atom_site_label_4
_geom_torsion
_geom_torsion_site_symmetry_1
_geom_torsion_site_symmetry_4
C1 Te N C7 0.0 . .
Br Te N C7 0.000(2) . .
C1 Te N C9 -160.2(7) . .
Br Te N C9 -160.2(7) . .
C1 Te N C9 160.2(7) . 6
Br Te N C9 160.2(7) . 6
N Te C1 C2 180.0 . .
Br Te C1 C2 0.0 . .
N Te C1 C6 0.0 . .
Br Te C1 C6 180.0 . .
C6 C1 C2 C3 0.0 . .
Te C1 C2 C3 180.0 . .
C1 C2 C3 C4 0.000(1) . .
C2 C3 C4 C5 0.000(1) . .
C3 C4 C5 C6 0.000(2) . .
C4 C5 C6 C1 0.000(2) . .
C4 C5 C6 C7 180.000(2) . .
C2 C1 C6 C5 0.000(2) . .
Te C1 C6 C5 180.000(1) . .
C2 C1 C6 C7 180.000(1) . .
Te C1 C6 C7 0.0 . .
C9 N C7 O -14.7(5) . .
C9 N C7 O 14.7(5) 6 .
Te N C7 O 180.000(1) . .
C9 N C7 C6 165.3(5) . .
C9 N C7 C6 -165.3(5) 6 .
Te N C7 C6 0.000(1) . .
C8 O C7 N 0.000(1) . .
C8 O C7 C6 180.000(2) . .
C5 C6 C7 N 180.000(1) . .
C1 C6 C7 N 0.000(1) . .
C5 C6 C7 O 0.000(1) . .
C1 C6 C7 O 180.000(1) . .
C7 O C8 C9 -14.2(5) . 6
C7 O C8 C9 14.2(5) . .
C7 N C9 C9 94.7(3) . 6
Te N C9 C9 -104.1(6) . 6
C7 N C9 C10 -173.5(14) . 6
C9 N C9 C10 91.8(15) 6 6
Te N C9 C10 -12.3(19) . 6
C7 N C9 C10 135.9(7) . .
C9 N C9 C10 41.2(9) 6 .
Te N C9 C10 -63.0(11) . .
C7 N C9 C8 20.9(7) . .
C9 N C9 C8 -73.7(6) 6 .
Te N C9 C8 -177.9(2) . .
O C8 C9 C9 -93.7(2) . 6
O C8 C9 C10 175.1(15) . 6
C9 C8 C9 C10 -91.1(16) 6 6
O C8 C9 C10 -132.8(8) . .
C9 C8 C9 C10 -39.1(9) 6 .
O C8 C9 N -20.2(7) . .
C9 C8 C9 N 73.5(6) 6 .
C9 C9 C10 C10 180.000(3) 6 6
N C9 C10 C10 125.3(10) . 6
C8 C9 C10 C10 -128.6(11) . 6
C10 C9 C10 C9 180.000(4) 6 6
N C9 C10 C9 -54.7(10) . 6
C8 C9 C10 C9 51.4(11) . 6
C9 C9 C10 C11 -129.2(10) 6 .
C10 C9 C10 C11 50.8(10) 6 .
N C9 C10 C11 176.1(8) . .
C8 C9 C10 C11 -77.8(11) . .
C9 C10 C11 C10 -65.4(14) 6 6
C9 C10 C11 C10 -40.6(9) . 6
